data_4307669
loop_
_publ_author_name
'Kazuhiro Uehara'
'Ko Kasai'
'Noritaka Mizuno'

_publ_contact_author_address
;
Department of Applied Chemistry, School of Engineering,
The University of Tokyo,
7-3-1 Hongo, Bunkyo-ku, Tokyo 113-8656, Japan
;
_publ_contact_author_email tmizuno@mail.ecc.u-tokyo.ac.jp
_publ_contact_author_fax +81-3-5841-7220
_publ_contact_author_name 'Noritaka Mizuno'
_publ_contact_author_phone +81-3-5841-7272
_publ_section_title
;
Syntheses and Characterizations of Palladium-Based Molecular
Triangle/Square Compounds and Hybrid Composites with Polyoxometalates
;
_journal_name_full 'Inorganic Chemistry'
_journal_page_first 2563
_journal_page_last 2570
_journal_paper_doi 10.1021/ic062156r
_journal_volume 46
_journal_year 2007
_chemical_formula_sum 'C64 N16 O64 Pd4 W20'
_chemical_formula_weight 6119.4
_space_group_IT_number 2
_symmetry_cell_setting triclinic
_symmetry_space_group_name_Hall '-P 1'
_symmetry_space_group_name_H-M 'P -1'
_audit_conform_dict_location ftp://ftp.iucr.org/pub/cif_core.dic
_audit_conform_dict_name cif_core.dic
_audit_conform_dict_version 2.3
_audit_creation_date 2006-08-08T16:58:29-00:00
_audit_creation_method 'WinGX routine CIF_UPDATE'
_cell_angle_alpha 91.012(7)
_cell_angle_beta 92.822(10)
_cell_angle_gamma 90.383(8)
_cell_formula_units_Z 2
_cell_length_a 18.790(2)
_cell_length_b 20.633(3)
_cell_length_c 22.388(4)
_cell_measurement_temperature 153(2)
_cell_volume 8668(2)
_computing_structure_refinement 'SHELXL-97 (Sheldrick, 1997)'
_diffrn_measured_fraction_theta_full 0.731
_diffrn_measured_fraction_theta_max 0.731
_diffrn_radiation_type MoK\a
_diffrn_radiation_wavelength 0.71069
_diffrn_reflns_av_R_equivalents 0
_diffrn_reflns_limit_h_max 25
_diffrn_reflns_limit_h_min 0
_diffrn_reflns_limit_k_max 27
_diffrn_reflns_limit_k_min -27
_diffrn_reflns_limit_l_max 30
_diffrn_reflns_limit_l_min -30
_diffrn_reflns_number 33355
_diffrn_reflns_theta_full 28.89
_diffrn_reflns_theta_max 28.89
_diffrn_reflns_theta_min 0.99
_exptl_absorpt_coefficient_mu 13.673
_exptl_absorpt_correction_type empirical
_exptl_crystal_density_diffrn 2.345
_exptl_crystal_density_method 'not measured'
_exptl_crystal_F_000 5344
_platon_squeeze_details
;
;
_refine_diff_density_max 2.918
_refine_diff_density_min -2.632
_refine_ls_extinction_method none
_refine_ls_goodness_of_fit_ref 0.687
_refine_ls_hydrogen_treatment noref
_refine_ls_matrix_type full
_refine_ls_number_parameters 570
_refine_ls_number_reflns 33355
_refine_ls_number_restraints 28
_refine_ls_restrained_S_all 0.687
_refine_ls_R_factor_gt 0.0975
_refine_ls_shift/su_max 0.055
_refine_ls_structure_factor_coef Fsqd
_refine_ls_weighting_details 'calc w=1/[\s^2^(Fo^2^)+(0.0911P)^2^+0.0000P] where P=(Fo^2^+2Fc^2^)/3'
_refine_ls_weighting_scheme calc
_refine_ls_wR_factor_ref 0.2935
_reflns_number_gt 4929
_reflns_number_total 33355
_reflns_threshold_expression >2sigma(I)
_cod_data_source_file ic062156rsi20061113_095645.cif
_cod_data_source_block squeezed
_cod_database_code 4307669

loop_
_symmetry_equiv_pos_as_xyz
'x, y, z'
'-x, -y, -z'

loop_
_atom_site_label
_atom_site_type_symbol
_atom_site_fract_x
_atom_site_fract_y
_atom_site_fract_z
_atom_site_U_iso_or_equiv
_atom_site_adp_type
_atom_site_occupancy
_atom_site_calc_flag
_atom_site_refinement_flags
_atom_site_disorder_group
_atom_site_disorder_assembly
W205 W 0.13964(12) 0.95242(13) 0.45291(13) 0.0572(8) Uani 1 d D . .
W202 W 0.01686(13) 1.08671(13) 0.60799(12) 0.0542(8) Uani 1 d D . .
W106 W 0.60381(13) 0.31386(13) 0.29097(13) 0.0589(8) Uani 1 d D . .
W103 W 0.55694(14) 0.12765(12) 0.14718(13) 0.0608(8) Uani 1 d D . .
W201 W -0.08221(13) 0.97775(13) 0.67120(13) 0.0561(8) Uani 1 d D . .
W108 W 0.37751(13) 0.29258(13) 0.20667(13) 0.0586(8) Uani 1 d D . .
W104 W 0.39834(13) 0.10989(14) 0.19917(13) 0.0629(9) Uani 1 d D . .
W303 W 0.08375(13) 0.60787(13) -0.04816(13) 0.0592(8) Uani 1 d . . .
W302 W 0.14181(13) 0.45868(13) -0.04427(14) 0.0634(9) Uani 1 d . . .
W109 W 0.44698(14) 0.29324(14) 0.34271(13) 0.0606(8) Uani 1 d D . .
W102 W 0.62659(13) 0.13075(13) 0.28414(13) 0.0615(8) Uani 1 d D . .
W203 W 0.06355(13) 0.93438(13) 0.60460(12) 0.0545(8) Uani 1 d D . .
W107 W 0.53561(13) 0.30952(13) 0.15463(13) 0.0577(8) Uani 1 d D . .
W204 W 0.09378(13) 1.10468(13) 0.45548(13) 0.0546(8) Uani 1 d . . .
W301 W 0.07950(14) 0.51924(13) -0.17281(14) 0.0652(9) Uani 1 d . . .
W304 W 0.06931(13) 0.44227(13) 0.10893(13) 0.0618(9) Uani 1 d . . .
W105 W 0.46849(13) 0.11179(13) 0.33642(13) 0.0591(8) Uani 1 d D . .
W305 W 0.01112(14) 0.59207(13) 0.10524(13) 0.0613(9) Uani 1 d . . .
W110 W 0.47763(14) 0.41567(13) 0.25365(14) 0.0644(8) Uani 1 d . . .
W101 W 0.52620(14) 0.00698(13) 0.23661(14) 0.0668(9) Uani 1 d . . .
Pd1 Pd 0.8864(2) 0.2932(2) 0.3900(2) 0.0511(14) Uani 1 d . . .
Pd3 Pd 0.1117(2) 0.2080(2) 0.1061(2) 0.0505(14) Uani 1 d . . .
Pd4 Pd 0.3506(2) 0.2306(3) 0.5712(2) 0.0651(16) Uani 1 d . . .
Pd2 Pd 0.6491(2) 0.2792(3) -0.0750(2) 0.0668(16) Uani 1 d D . .
O101 O 0.5343(16) -0.0680(16) 0.2404(15) 0.0459(15) Uiso 1 d . . .
O102 O 0.7116(16) 0.1295(15) 0.3088(15) 0.0459(15) Uiso 1 d . . .
O103 O 0.5938(16) 0.1154(15) 0.0811(15) 0.0459(15) Uiso 1 d . . .
O104 O 0.3172(16) 0.0955(15) 0.1663(14) 0.0459(15) Uiso 1 d . . .
O105 O 0.4421(16) 0.0898(15) 0.4033(15) 0.0459(15) Uiso 1 d . . .
O106 O 0.6864(16) 0.3313(15) 0.3205(14) 0.0459(15) Uiso 1 d . . .
O107 O 0.5676(16) 0.3290(15) 0.0840(15) 0.0459(15) Uiso 1 d . . .
O108 O 0.2910(16) 0.3004(15) 0.1703(14) 0.0459(15) Uiso 1 d . . .
O109 O 0.4134(16) 0.2974(15) 0.4086(15) 0.0459(15) Uiso 1 d . . .
O110 O 0.4649(17) 0.4982(16) 0.2543(15) 0.0459(15) Uiso 1 d . . .
O111 O 0.6064(16) 0.0354(15) 0.2736(15) 0.0459(15) Uiso 1 d . . .
O112 O 0.5556(16) 0.0300(15) 0.1577(15) 0.0459(15) Uiso 1 d . . .
O113 O 0.4297(16) 0.0215(15) 0.2039(15) 0.0459(15) Uiso 1 d . . .
O114 O 0.4925(16) 0.0258(15) 0.3133(15) 0.0459(15) Uiso 1 d . . .
O115 O 0.5676(16) 0.1165(15) 0.3507(15) 0.0459(15) Uiso 1 d . . .
O116 O 0.6420(16) 0.1320(15) 0.1864(15) 0.0459(15) Uiso 1 d . . .
O117 O 0.4496(16) 0.1171(15) 0.1317(15) 0.0459(15) Uiso 1 d . . .
O118 O 0.3802(16) 0.1049(15) 0.2809(15) 0.0459(15) Uiso 1 d . . .
O119 O 0.6146(17) 0.2211(5) 0.2911(16) 0.0459(15) Uiso 1 d D . .
O120 O 0.5480(17) 0.2187(5) 0.1542(16) 0.0459(15) Uiso 1 d D . .
O121 O 0.3957(17) 0.2005(5) 0.2070(16) 0.0459(15) Uiso 1 d D . .
O122 O 0.4595(17) 0.2022(5) 0.3394(16) 0.0459(15) Uiso 1 d D . .
O123 O 0.5506(16) 0.3038(15) 0.3553(15) 0.0459(15) Uiso 1 d . . .
O124 O 0.6141(16) 0.3197(15) 0.2072(15) 0.0459(15) Uiso 1 d . . .
O125 O 0.4326(16) 0.3003(15) 0.1426(15) 0.0459(15) Uiso 1 d . . .
O126 O 0.3644(16) 0.2895(15) 0.2910(15) 0.0459(15) Uiso 1 d . . .
O127 O 0.5787(17) 0.3951(16) 0.2912(15) 0.0459(15) Uiso 1 d . . .
O128 O 0.5193(17) 0.4038(16) 0.1778(15) 0.0459(15) Uiso 1 d . . .
O129 O 0.3861(17) 0.3740(16) 0.2201(16) 0.0459(15) Uiso 1 d . . .
O130 O 0.4430(17) 0.3841(16) 0.3326(15) 0.0459(15) Uiso 1 d . . .
O131 O 0.5198(17) 0.1051(15) 0.2458(15) 0.0459(15) Uiso 1 d . . .
O132 O 0.4935(17) 0.3075(15) 0.2511(15) 0.0459(15) Uiso 1 d . . .
O301 O 0.1135(17) 0.5239(16) -0.2413(16) 0.054(3) Uiso 1 d . . .
O302 O 0.2201(17) 0.4265(16) -0.0323(15) 0.054(3) Uiso 1 d . . .
O303 O 0.1193(17) 0.6798(16) -0.0360(16) 0.054(3) Uiso 1 d . . .
O304 O 0.1423(17) 0.4088(16) 0.1404(15) 0.054(3) Uiso 1 d . . .
O305 O 0.0380(17) 0.6614(17) 0.1376(16) 0.054(3) Uiso 1 d . . .
O306 O 0.1494(17) 0.4798(16) -0.1340(15) 0.054(3) Uiso 1 d . . .
O307 O 0.1095(17) 0.5979(16) -0.1377(16) 0.054(3) Uiso 1 d . . .
O308 O 0.1588(17) 0.5421(17) -0.0281(16) 0.054(3) Uiso 1 d . . .
O309 O 0.0009(17) 0.6350(16) -0.0785(16) 0.054(3) Uiso 1 d . . .
O310 O 0.1038(17) 0.4533(16) 0.0260(15) 0.054(3) Uiso 1 d . . .
O311 O 0.0504(17) 0.5990(16) 0.0272(16) 0.054(3) Uiso 1 d . . .
O312 O 0.0802(17) 0.5340(16) 0.1238(16) 0.054(3) Uiso 1 d . . .
O313 O -0.0773(17) 0.6159(16) 0.0759(16) 0.054(3) Uiso 1 d . . .
O314 O 0.0081(17) 0.4513(16) 0.1770(16) 0.054(3) Uiso 1 d . . .
O315 O -0.0297(17) 0.5649(16) 0.1773(16) 0.054(3) Uiso 1 d . . .
O316 O 0.0429(17) 0.5064(16) -0.0891(15) 0.054(3) Uiso 1 d . . .
O201 O -0.112(2) 0.969(2) 0.736(2) 0.090(4) Uiso 1 d . . .
O202 O 0.052(2) 1.161(2) 0.6317(19) 0.090(4) Uiso 1 d . . .
O203 O 0.134(2) 0.8881(19) 0.6350(19) 0.090(4) Uiso 1 d . . .
O204 O 0.138(2) 1.173(2) 0.4736(19) 0.090(4) Uiso 1 d . . .
O205 O 0.218(2) 0.9143(19) 0.4648(19) 0.090(4) Uiso 1 d . . .
O206 O 0.014(2) 0.9363(19) 0.6791(19) 0.090(4) Uiso 1 d . . .
O207 O -0.028(2) 1.065(2) 0.682(2) 0.090(4) Uiso 1 d . . .
O208 O -0.121(2) 0.900(2) 0.6234(19) 0.090(4) Uiso 1 d . . .
O209 O 0.089(2) 1.0229(8) 0.628(2) 0.090(4) Uiso 1 d D . .
O210 O -0.004(2) 0.860(2) 0.5779(19) 0.090(4) Uiso 1 d . . .
O211 O 0.055(2) 1.096(2) 0.523(2) 0.090(4) Uiso 1 d . . .
O212 O 0.1058(19) 0.944(2) 0.5306(9) 0.090(4) Uiso 1 d D . .
O213 O 0.161(2) 1.046(2) 0.475(2) 0.090(4) Uiso 1 d . . .
O214 O 0.081(2) 0.877(2) 0.4188(19) 0.090(4) Uiso 1 d . . .
O215 O 0.161(2) 0.968(2) 0.3731(19) 0.090(4) Uiso 1 d . . .
O216 O -0.0371(10) 0.9920(9) 0.5815(9) 0.090(4) Uiso 1 d D . .
C24 C 0.566(3) 0.330(3) -0.186(3) 0.087(8) Uiso 1 d . . .
C15 C 1.023(3) 0.288(2) 0.460(2) 0.051(5) Uiso 1 d . . .
C16 C 1.024(3) 0.334(2) 0.404(2) 0.051(5) Uiso 1 d . . .
C14 C 0.991(3) 0.354(2) 0.305(2) 0.051(5) Uiso 1 d D . .
C12 C 0.924(3) 0.358(2) 0.499(2) 0.051(5) Uiso 1 d D . .
C25 C 0.732(3) 0.252(3) -0.174(3) 0.087(8) Uiso 1 d . . .
N101 N 0.7894(11) 0.2810(15) 0.4235(13) 0.038(4) Uiso 1 d G . .
C101 C 0.7583(15) 0.2197(12) 0.4183(13) 0.038(4) Uiso 1 d G . .
C102 C 0.6895(16) 0.2099(11) 0.4366(14) 0.038(4) Uiso 1 d G . .
C103 C 0.6519(11) 0.2613(16) 0.4602(14) 0.038(4) Uiso 1 d G . .
C104 C 0.6830(15) 0.3225(13) 0.4655(13) 0.038(4) Uiso 1 d G . .
C105 C 0.7518(16) 0.3324(11) 0.4471(13) 0.038(4) Uiso 1 d G . .
N411 N 0.4465(11) 0.2494(15) 0.5377(12) 0.038(4) Uiso 1 d G . .
C411 C 0.4787(15) 0.1954(11) 0.5131(13) 0.038(4) Uiso 1 d G . .
C412 C 0.5453(16) 0.2013(12) 0.4891(13) 0.038(4) Uiso 1 d G . .
C413 C 0.5796(12) 0.2612(16) 0.4897(14) 0.038(4) Uiso 1 d G . .
C414 C 0.5473(15) 0.3152(11) 0.5143(14) 0.038(4) Uiso 1 d G . .
C415 C 0.4808(15) 0.3093(12) 0.5383(13) 0.038(4) Uiso 1 d G . .
C13 C 1.005(3) 0.246(2) 0.333(2) 0.051(5) Uiso 1 d D . .
C45 C 0.267(3) 0.220(3) 0.686(2) 0.086(8) Uiso 1 d D . .
C46 C 0.326(3) 0.184(3) 0.696(3) 0.086(8) Uiso 1 d . . .
N401 N 0.3002(17) 0.2398(18) 0.4912(12) 0.059(5) Uiso 1 d G . .
C401 C 0.3036(17) 0.1825(14) 0.4579(16) 0.059(5) Uiso 1 d G . .
C402 C 0.2757(19) 0.1797(14) 0.3993(16) 0.059(5) Uiso 1 d G . .
C403 C 0.2444(19) 0.2342(19) 0.3739(12) 0.059(5) Uiso 1 d G . .
C404 C 0.2410(18) 0.2915(15) 0.4072(16) 0.059(5) Uiso 1 d G . .
C405 C 0.2689(18) 0.2943(13) 0.4658(16) 0.059(5) Uiso 1 d G . .
N311 N 0.1593(17) 0.2187(18) 0.1901(12) 0.059(5) Uiso 1 d G . .
C311 C 0.1869(18) 0.1639(13) 0.2177(16) 0.059(5) Uiso 1 d G . .
C312 C 0.2153(18) 0.1682(15) 0.2761(17) 0.059(5) Uiso 1 d G . .
C313 C 0.216(2) 0.227(2) 0.3070(12) 0.059(5) Uiso 1 d G . .
C314 C 0.188(2) 0.2820(14) 0.2794(16) 0.059(5) Uiso 1 d G . .
C315 C 0.1599(17) 0.2778(14) 0.2210(17) 0.059(5) Uiso 1 d G . .
C21 C 0.798(3) 0.238(3) -0.072(3) 0.087(8) Uiso 1 d D . .
C22 C 0.775(3) 0.350(2) -0.104(3) 0.087(8) Uiso 1 d D . .
N301 N 0.2134(15) 0.227(2) 0.0791(16) 0.079(6) Uiso 1 d G . .
C301 C 0.260(2) 0.1747(15) 0.0767(17) 0.079(6) Uiso 1 d G . .
C302 C 0.325(2) 0.1820(18) 0.0507(19) 0.079(6) Uiso 1 d G . .
C303 C 0.3437(16) 0.241(2) 0.0270(18) 0.079(6) Uiso 1 d G . .
C304 C 0.297(2) 0.2932(16) 0.0294(18) 0.079(6) Uiso 1 d G . .
C305 C 0.232(2) 0.2859(16) 0.0554(18) 0.079(6) Uiso 1 d G . .
N211 N 0.5453(15) 0.277(2) -0.0491(15) 0.079(6) Uiso 1 d G . .
C211 C 0.497(2) 0.3264(14) -0.0390(18) 0.079(6) Uiso 1 d G . .
C212 C 0.4332(19) 0.3123(18) -0.0128(18) 0.079(6) Uiso 1 d G . .
C213 C 0.4180(16) 0.249(2) 0.0034(17) 0.079(6) Uiso 1 d G . .
C214 C 0.466(2) 0.2001(15) -0.0067(19) 0.079(6) Uiso 1 d G . .
C215 C 0.530(2) 0.2141(17) -0.0329(18) 0.079(6) Uiso 1 d G . .
C11 C 0.929(3) 0.248(2) 0.515(2) 0.051(5) Uiso 1 d D . .
N111 N 0.8374(14) 0.2923(14) 0.3074(10) 0.033(4) Uiso 1 d G . .
C111 C 0.8272(15) 0.2323(11) 0.2790(13) 0.033(4) Uiso 1 d G . .
C112 C 0.7969(16) 0.2284(11) 0.2212(13) 0.033(4) Uiso 1 d G . .
C113 C 0.7768(16) 0.2846(15) 0.1917(10) 0.033(4) Uiso 1 d G . .
C114 C 0.7869(16) 0.3446(12) 0.2200(13) 0.033(4) Uiso 1 d G . .
C115 C 0.8173(15) 0.3485(10) 0.2779(13) 0.033(4) Uiso 1 d G . .
N201 N 0.6979(14) 0.2748(14) 0.0100(9) 0.033(4) Uiso 1 d G . .
C201 C 0.7057(14) 0.2187(10) 0.0432(13) 0.033(4) Uiso 1 d G . .
C202 C 0.7287(15) 0.2229(12) 0.1031(12) 0.033(4) Uiso 1 d G . .
C203 C 0.7440(15) 0.2830(15) 0.1298(9) 0.033(4) Uiso 1 d G . .
C204 C 0.7362(15) 0.3391(11) 0.0966(13) 0.033(4) Uiso 1 d G . .
C205 C 0.7131(15) 0.3349(11) 0.0367(12) 0.033(4) Uiso 1 d G . .
C31 C 0.088(3) 0.1354(19) -0.002(2) 0.072(7) Uiso 1 d D . .
C33 C 0.001(3) 0.127(3) 0.171(2) 0.072(7) Uiso 1 d D . .
C34 C -0.025(3) 0.242(2) 0.161(3) 0.072(7) Uiso 1 d D . .
C43 C 0.461(3) 0.188(3) 0.660(3) 0.086(8) Uiso 1 d D . .
C42 C 0.199(3) 0.248(3) 0.590(3) 0.086(8) Uiso 1 d . . .
C41 C 0.226(3) 0.145(3) 0.597(3) 0.086(8) Uiso 1 d D . .
C23 C 0.589(3) 0.211(3) -0.172(3) 0.087(8) Uiso 1 d . . .
C44 C 0.411(3) 0.289(3) 0.680(3) 0.086(8) Uiso 1 d D . .
C35 C -0.023(3) 0.200(3) 0.034(3) 0.072(7) Uiso 1 d . . .
C32 C 0.065(3) 0.245(2) -0.027(2) 0.072(7) Uiso 1 d D . .
C36A C -0.016(4) 0.158(4) 0.064(2) 0.04(2) Uiso 0.58(6) d PD . .
C36B C -0.079(6) 0.165(5) 0.067(5) 0.04(2) Uiso 0.42(6) d P . .
C26 C 0.678(3) 0.301(3) -0.207(3) 0.087(8) Uiso 1 d D . .
N11 N 0.942(2) 0.2970(18) 0.4718(18) 0.051(5) Uiso 1 d D . .
N12 N 0.982(2) 0.3095(18) 0.3515(18) 0.051(5) Uiso 1 d D . .
N21 N 0.7537(14) 0.282(2) -0.107(2) 0.087(8) Uiso 1 d D . .
N41 N 0.249(3) 0.211(3) 0.611(2) 0.086(8) Uiso 1 d D . .
N32 N 0.005(2) 0.185(2) 0.133(2) 0.072(7) Uiso 1 d D . .
N31 N 0.065(2) 0.197(2) 0.0196(17) 0.072(7) Uiso 1 d D . .
N22 N 0.608(3) 0.284(3) -0.164(2) 0.087(8) Uiso 1 d D . .
N42 N 0.395(3) 0.223(2) 0.661(2) 0.086(8) Uiso 1 d D . .

loop_
_atom_site_aniso_label
_atom_site_aniso_U_11
_atom_site_aniso_U_22
_atom_site_aniso_U_33
_atom_site_aniso_U_23
_atom_site_aniso_U_13
_atom_site_aniso_U_12
W205 0.0383(15) 0.059(2) 0.076(2) 0.0153(17) 0.0142(15) -0.0056(13)
W202 0.0468(16) 0.0541(19) 0.062(2) 0.0098(16) 0.0077(14) -0.0130(13)
W106 0.0529(17) 0.063(2) 0.062(2) -0.0042(16) 0.0109(14) -0.0280(14)
W103 0.0612(17) 0.0496(18) 0.072(2) 0.0046(16) 0.0089(16) -0.0180(13)
W201 0.0511(16) 0.0566(19) 0.062(2) 0.0164(16) 0.0166(15) -0.0165(13)
W108 0.0520(17) 0.063(2) 0.062(2) 0.0053(16) 0.0109(15) -0.0128(14)
W104 0.0454(16) 0.074(2) 0.070(2) 0.0132(17) 0.0075(15) -0.0119(14)
W303 0.0520(17) 0.0570(19) 0.069(2) 0.0124(17) 0.0036(15) -0.0239(14)
W302 0.0528(17) 0.058(2) 0.081(2) 0.0196(17) 0.0108(16) -0.0131(14)
W109 0.0501(16) 0.082(2) 0.0493(19) 0.0027(16) 0.0061(14) -0.0220(14)
W102 0.0524(17) 0.069(2) 0.064(2) 0.0124(17) 0.0043(15) -0.0139(14)
W203 0.0498(17) 0.0545(19) 0.060(2) 0.0109(16) 0.0077(15) -0.0084(13)
W107 0.0481(16) 0.066(2) 0.060(2) 0.0046(16) 0.0092(14) -0.0182(14)
W204 0.0432(16) 0.0531(19) 0.068(2) 0.0090(16) 0.0104(14) -0.0143(13)
W301 0.0651(19) 0.058(2) 0.074(2) 0.0141(17) 0.0138(16) -0.0225(15)
W304 0.0489(17) 0.0548(19) 0.082(2) 0.0143(17) 0.0018(16) -0.0223(13)
W105 0.0531(17) 0.060(2) 0.065(2) 0.0128(16) 0.0054(15) -0.0138(14)
W305 0.0582(18) 0.058(2) 0.068(2) 0.0145(17) 0.0033(16) -0.0240(14)
W110 0.0606(17) 0.057(2) 0.077(2) 0.0034(17) 0.0160(16) -0.0193(14)
W101 0.0633(18) 0.0534(19) 0.084(2) 0.0134(17) 0.0025(16) -0.0170(14)
Pd1 0.050(3) 0.049(3) 0.054(4) 0.009(3) 0.001(3) -0.019(2)
Pd3 0.049(3) 0.059(3) 0.043(3) 0.014(3) 0.000(2) -0.019(2)
Pd4 0.048(3) 0.095(4) 0.053(4) 0.008(3) 0.003(3) -0.023(3)
Pd2 0.055(3) 0.095(4) 0.050(4) -0.005(3) 0.012(3) -0.028(3)

loop_
_atom_type_symbol
_atom_type_description
_atom_type_scat_dispersion_real
_atom_type_scat_dispersion_imag
_atom_type_scat_source
C C 0.0033 0.0016 'International Tables Vol C Tables 4.2.6.8 and 6.1.1.4'
N N 0.0061 0.0033 'International Tables Vol C Tables 4.2.6.8 and 6.1.1.4'
O O 0.0106 0.006 'International Tables Vol C Tables 4.2.6.8 and 6.1.1.4'
Pd Pd -0.9988 1.0072 'International Tables Vol C Tables 4.2.6.8 and 6.1.1.4'
W W -0.849 6.8722 'International Tables Vol C Tables 4.2.6.8 and 6.1.1.4'

loop_
_geom_angle_atom_site_label_1
_geom_angle_atom_site_label_2
_geom_angle_atom_site_label_3
_geom_angle
_geom_angle_site_symmetry_1
_geom_angle_site_symmetry_3
_geom_angle_publ_flag
O205 W205 O215 91.1(18) . . ?
O205 W205 O212 97.7(18) . . ?
O215 W205 O212 171.2(16) . . ?
O205 W205 O214 99.0(18) . . ?
O215 W205 O214 85.6(18) . . ?
O212 W205 O214 93.5(18) . . ?
O205 W205 O213 104.5(18) . . ?
O215 W205 O213 90.3(18) . . ?
O212 W205 O213 87.0(18) . . ?
O214 W205 O213 156.2(15) . . ?
O205 W205 O216 169.6(15) . 2_576 ?
O215 W205 O216 78.5(12) . 2_576 ?
O212 W205 O216 92.7(12) . 2_576 ?
O214 W205 O216 80.2(12) . 2_576 ?
O213 W205 O216 76.0(12) . 2_576 ?
O202 W202 O209 106.3(16) . . ?
O202 W202 O207 97.2(19) . . ?
O209 W202 O207 88.1(17) . . ?
O202 W202 O214 94.6(17) . 2_576 ?
O209 W202 O214 158.7(16) . 2_576 ?
O207 W202 O214 85.4(16) . 2_576 ?
O202 W202 O211 92.3(19) . . ?
O209 W202 O211 91.0(17) . . ?
O207 W202 O211 170.3(18) . . ?
O214 W202 O211 92.1(16) 2_576 . ?
O202 W202 O216 175.1(15) . . ?
O209 W202 O216 76.8(12) . . ?
O207 W202 O216 79.0(14) . . ?
O214 W202 O216 82.0(13) 2_576 . ?
O211 W202 O216 91.4(13) . . ?
O106 W106 O127 92.8(15) . . ?
O106 W106 O123 104.2(15) . . ?
O127 W106 O123 87.6(14) . . ?
O106 W106 O124 103.5(14) . . ?
O127 W106 O124 88.1(14) . . ?
O123 W106 O124 152.1(13) . . ?
O106 W106 O119 95.9(14) . . ?
O127 W106 O119 170.3(14) . . ?
O123 W106 O119 86.4(14) . . ?
O124 W106 O119 93.7(14) . . ?
O106 W106 O132 171.1(13) . . ?
O127 W106 O132 78.4(13) . . ?
O123 W106 O132 76.9(13) . . ?
O124 W106 O132 75.3(13) . . ?
O119 W106 O132 92.9(12) . . ?
O103 W103 O116 92.2(14) . . ?
O103 W103 O120 104.7(15) . . ?
O116 W103 O120 90.3(14) . . ?
O103 W103 O112 88.5(14) . . ?
O116 W103 O112 89.7(13) . . ?
O120 W103 O112 166.9(14) . . ?
O103 W103 O117 106.5(14) . . ?
O116 W103 O117 160.1(14) . . ?
O120 W103 O117 91.1(13) . . ?
O112 W103 O117 84.6(12) . . ?
O103 W103 O131 158.8(12) . . ?
O116 W103 O131 81.3(13) . . ?
O120 W103 O131 95.6(13) . . ?
O112 W103 O131 71.4(12) . . ?
O117 W103 O131 78.8(12) . . ?
O201 W201 O206 103.0(18) . . ?
O201 W201 O208 104(2) . . ?
O206 W201 O208 90.4(16) . . ?
O201 W201 O215 103.1(18) . 2_576 ?
O206 W201 O215 153.6(17) . 2_576 ?
O208 W201 O215 87.0(16) . 2_576 ?
O201 W201 O207 101(2) . . ?
O206 W201 O207 86.1(16) . . ?
O208 W201 O207 154.5(17) . . ?
O215 W201 O207 85.1(16) 2_576 . ?
O201 W201 O216 178.1(17) . . ?
O206 W201 O216 76.3(13) . . ?
O208 W201 O216 77.5(13) . . ?
O215 W201 O216 77.5(13) 2_576 . ?
O207 W201 O216 77.2(13) . . ?
O129 W108 O108 93.1(14) . . ?
O129 W108 O125 89.4(15) . . ?
O108 W108 O125 99.8(14) . . ?
O129 W108 O126 83.7(15) . . ?
O108 W108 O126 107.1(14) . . ?
O125 W108 O126 152.4(13) . . ?
O129 W108 O121 161.7(14) . . ?
O108 W108 O121 105.1(13) . . ?
O125 W108 O121 89.5(14) . . ?
O126 W108 O121 88.8(14) . . ?
O129 W108 O132 74.7(13) . . ?
O108 W108 O132 167.2(12) . . ?
O125 W108 O132 76.8(13) . . ?
O126 W108 O132 75.6(12) . . ?
O121 W108 O132 87.4(12) . . ?
O104 W104 O117 99.0(14) . . ?
O104 W104 O121 100.1(14) . . ?
O117 W104 O121 90.1(14) . . ?
O104 W104 O118 102.1(14) . . ?
O117 W104 O118 158.8(13) . . ?
O121 W104 O118 88.4(14) . . ?
O104 W104 O113 97.9(14) . . ?
O117 W104 O113 87.8(13) . . ?
O121 W104 O113 162.0(13) . . ?
O118 W104 O113 87.1(13) . . ?
O104 W104 O131 167.5(13) . . ?
O117 W104 O131 80.8(12) . . ?
O121 W104 O131 92.4(12) . . ?
O118 W104 O131 78.0(12) . . ?
O113 W104 O131 69.6(12) . . ?
O303 W303 O309 96.4(15) . . ?
O303 W303 O311 96.0(17) . . ?
O309 W303 O311 93.2(15) . . ?
O303 W303 O308 107.7(15) . . ?
O309 W303 O308 155.4(15) . . ?
O311 W303 O308 89.1(14) . . ?
O303 W303 O307 97.0(16) . . ?
O309 W303 O307 84.3(14) . . ?
O311 W303 O307 166.9(15) . . ?
O308 W303 O307 87.9(13) . . ?
O303 W303 O316 166.1(15) . . ?
O309 W303 O316 83.0(13) . . ?
O311 W303 O316 97.9(14) . . ?
O308 W303 O316 72.5(12) . . ?
O307 W303 O316 69.1(13) . . ?
O302 W302 O310 102.9(16) . . ?
O302 W302 O308 102.5(16) . . ?
O310 W302 O308 88.2(16) . . ?
O302 W302 O313 105.2(15) . 2_565 ?
O310 W302 O313 89.6(15) . 2_565 ?
O308 W302 O313 152.0(13) . 2_565 ?
O302 W302 O306 98.6(15) . . ?
O310 W302 O306 158.5(13) . . ?
O308 W302 O306 87.6(15) . . ?
O313 W302 O306 84.3(14) 2_565 . ?
O302 W302 O316 163.2(15) . . ?
O310 W302 O316 93.9(13) . . ?
O308 W302 O316 78.3(13) . . ?
O313 W302 O316 74.0(12) 2_565 . ?
O306 W302 O316 64.6(12) . . ?
O109 W109 O126 102.3(14) . . ?
O109 W109 O122 97.3(15) . . ?
O126 W109 O122 93.0(13) . . ?
O109 W109 O130 93.2(15) . . ?
O126 W109 O130 85.6(13) . . ?
O122 W109 O130 169.5(15) . . ?
O109 W109 O123 106.9(14) . . ?
O126 W109 O123 150.3(14) . . ?
O122 W109 O123 89.0(13) . . ?
O130 W109 O123 87.1(13) . . ?
O109 W109 O132 169.6(14) . . ?
O126 W109 O132 78.1(13) . . ?
O122 W109 O132 93.0(13) . . ?
O130 W109 O132 76.5(13) . . ?
O123 W109 O132 72.2(12) . . ?
O102 W102 O119 96.7(14) . . ?
O102 W102 O115 108.6(14) . . ?
O119 W102 O115 91.2(14) . . ?
O102 W102 O111 100.6(14) . . ?
O119 W102 O111 162.2(13) . . ?
O115 W102 O111 79.6(13) . . ?
O102 W102 O131 164.7(13) . . ?
O119 W102 O131 98.4(12) . . ?
O115 W102 O131 73.5(13) . . ?
O111 W102 O131 64.5(11) . . ?
O102 W102 O116 99.1(14) . . ?
O119 W102 O116 94.3(13) . . ?
O115 W102 O116 151.0(12) . . ?
O111 W102 O116 86.9(12) . . ?
O131 W102 O116 77.5(12) . . ?
O203 W203 O212 93.6(18) . . ?
O203 W203 O209 103.9(18) . . ?
O212 W203 O209 91.2(18) . . ?
O203 W203 O206 93.3(18) . . ?
O212 W203 O206 172.1(16) . . ?
O209 W203 O206 83.4(18) . . ?
O203 W203 O210 98.5(17) . . ?
O212 W203 O210 96.3(18) . . ?
O209 W203 O210 155.8(15) . . ?
O206 W203 O210 86.5(18) . . ?
O203 W203 O216 169.5(15) . . ?
O212 W203 O216 96.9(12) . . ?
O209 W203 O216 76.1(11) . . ?
O206 W203 O216 76.2(12) . . ?
O210 W203 O216 80.2(12) . . ?
O107 W107 O124 104.5(14) . . ?
O107 W107 O120 100.8(15) . . ?
O124 W107 O120 90.3(13) . . ?
O107 W107 O125 106.1(14) . . ?
O124 W107 O125 148.4(14) . . ?
O120 W107 O125 91.9(13) . . ?
O107 W107 O128 93.5(14) . . ?
O124 W107 O128 82.6(13) . . ?
O120 W107 O128 165.3(15) . . ?
O125 W107 O128 87.6(13) . . ?
O107 W107 O132 167.9(13) . . ?
O124 W107 O132 73.2(13) . . ?
O120 W107 O132 91.1(13) . . ?
O125 W107 O132 75.2(12) . . ?
O128 W107 O132 74.5(12) . . ?
O204 W204 O211 96(2) . . ?
O204 W204 O213 100.1(19) . . ?
O211 W204 O213 91.7(19) . . ?
O204 W204 O208 96(2) . 2_576 ?
O211 W204 O208 168(2) . 2_576 ?
O213 W204 O208 89.3(18) . 2_576 ?
O204 W204 O210 100.4(18) . 2_576 ?
O211 W204 O210 89.2(18) . 2_576 ?
O213 W204 O210 159.2(19) . 2_576 ?
O208 W204 O210 85.6(17) 2_576 2_576 ?
O204 W204 O216 173.3(16) . 2_576 ?
O211 W204 O216 90.6(15) . 2_576 ?
O213 W204 O216 79.6(15) . 2_576 ?
O208 W204 O216 77.5(14) 2_576 2_576 ?
O210 W204 O216 79.7(13) 2_576 2_576 ?
O301 W301 O314 108.7(15) . 2_565 ?
O301 W301 O306 100.1(15) . . ?
O314 W301 O306 150.8(16) 2_565 . ?
O301 W301 O307 101.6(16) . . ?
O314 W301 O307 88.9(14) 2_565 . ?
O306 W301 O307 90.0(15) . . ?
O301 W301 O315 102.4(16) . 2_565 ?
O314 W301 O315 82.3(14) 2_565 2_565 ?
O306 W301 O315 87.0(14) . 2_565 ?
O307 W301 O315 156.0(15) . 2_565 ?
O301 W301 O316 175.2(14) . . ?
O314 W301 O316 75.1(14) 2_565 . ?
O306 W301 O316 75.8(14) . . ?
O307 W301 O316 81.1(15) . . ?
O315 W301 O316 75.0(14) 2_565 . ?
O304 W304 O312 105.5(15) . . ?
O304 W304 O314 102.1(15) . . ?
O312 W304 O314 81.0(14) . . ?
O304 W304 O310 98.5(15) . . ?
O312 W304 O310 89.9(14) . . ?
O314 W304 O310 159.1(12) . . ?
O304 W304 O309 107.5(14) . 2_565 ?
O312 W304 O309 146.5(13) . 2_565 ?
O314 W304 O309 86.2(14) . 2_565 ?
O310 W304 O309 91.3(14) . 2_565 ?
O304 W304 O316 165.8(15) . 2_565 ?
O312 W304 O316 71.0(12) . 2_565 ?
O314 W304 O316 63.9(12) . 2_565 ?
O310 W304 O316 95.3(12) . 2_565 ?
O309 W304 O316 75.5(12) 2_565 2_565 ?
O105 W105 O122 102.8(15) . . ?
O105 W105 O115 101.2(14) . . ?
O122 W105 O115 92.5(13) . . ?
O105 W105 O114 93.6(14) . . ?
O122 W105 O114 163.2(15) . . ?
O115 W105 O114 80.7(13) . . ?
O105 W105 O118 105.4(14) . . ?
O122 W105 O118 90.1(13) . . ?
O115 W105 O118 152.0(14) . . ?
O114 W105 O118 89.0(13) . . ?
O105 W105 O131 159.5(13) . . ?
O122 W105 O131 97.0(14) . . ?
O115 W105 O131 72.3(13) . . ?
O114 W105 O131 66.4(12) . . ?
O118 W105 O131 79.7(12) . . ?
O305 W305 O312 105.8(15) . . ?
O305 W305 O313 99.7(15) . . ?
O312 W305 O313 154.0(16) . . ?
O305 W305 O315 91.0(16) . . ?
O312 W305 O315 85.1(14) . . ?
O313 W305 O315 89.6(14) . . ?
O305 W305 O311 101.4(16) . . ?
O312 W305 O311 88.0(14) . . ?
O313 W305 O311 91.8(14) . . ?
O315 W305 O311 167.0(14) . . ?
O305 W305 O316 161.6(15) . 2_565 ?
O312 W305 O316 75.6(13) . 2_565 ?
O313 W305 O316 78.7(13) . 2_565 ?
O315 W305 O316 70.7(14) . 2_565 ?
O311 W305 O316 96.9(14) . 2_565 ?
O110 W110 O128 100.6(15) . . ?
O110 W110 O129 107.2(14) . . ?
O128 W110 O129 90.0(14) . . ?
O110 W110 O130 105.8(14) . . ?
O128 W110 O130 153.5(13) . . ?
O129 W110 O130 83.2(13) . . ?
O110 W110 O127 109.6(14) . . ?
O128 W110 O127 85.9(13) . . ?
O129 W110 O127 143.1(13) . . ?
O130 W110 O127 84.4(13) . . ?
O110 W110 O132 179.0(14) . . ?
O128 W110 O132 78.7(13) . . ?
O129 W110 O132 72.1(12) . . ?
O130 W110 O132 74.9(13) . . ?
O127 W110 O132 71.2(12) . . ?
O101 W101 O111 102.2(15) . . ?
O101 W101 O114 100.2(15) . . ?
O111 W101 O114 80.2(14) . . ?
O101 W101 O112 106.0(15) . . ?
O111 W101 O112 94.0(14) . . ?
O114 W101 O112 153.8(13) . . ?
O101 W101 O113 105.8(14) . . ?
O111 W101 O113 151.1(14) . . ?
O114 W101 O113 87.8(13) . . ?
O112 W101 O113 85.2(13) . . ?
O101 W101 O131 170.9(15) . . ?
O111 W101 O131 72.0(13) . . ?
O114 W101 O131 72.2(13) . . ?
O112 W101 O131 81.7(13) . . ?
O113 W101 O131 79.3(13) . . ?
N111 Pd1 N101 87.8(11) . . ?
N111 Pd1 N12 89.0(14) . . ?
N101 Pd1 N12 176.1(13) . . ?
N111 Pd1 N11 176.3(14) . . ?
N101 Pd1 N11 95.6(14) . . ?
N12 Pd1 N11 87.5(16) . . ?
N301 Pd3 N311 83.4(14) . . ?
N301 Pd3 N31 95.4(16) . . ?
N311 Pd3 N31 178.8(16) . . ?
N301 Pd3 N32 177.9(17) . . ?
N311 Pd3 N32 97.5(16) . . ?
N31 Pd3 N32 83.7(17) . . ?
N401 Pd4 N411 92.1(13) . . ?
N401 Pd4 N42 174.3(16) . . ?
N411 Pd4 N42 93.0(16) . . ?
N401 Pd4 N41 90.2(16) . . ?
N411 Pd4 N41 177.6(15) . . ?
N42 Pd4 N41 84.6(18) . . ?
N201 Pd2 N22 175.3(15) . . ?
N201 Pd2 N21 86.4(15) . . ?
N22 Pd2 N21 88.9(19) . . ?
N201 Pd2 N211 97.0(12) . . ?
N22 Pd2 N211 87.7(16) . . ?
N21 Pd2 N211 176.6(17) . . ?
W101 O111 W102 121.0(15) . . ?
W101 O112 W103 111.6(16) . . ?
W104 O113 W101 117.1(16) . . ?
W101 O114 W105 121.2(16) . . ?
W105 O115 W102 118.6(16) . . ?
W103 O116 W102 109.0(15) . . ?
W104 O117 W103 115.0(16) . . ?
W104 O118 W105 114.3(16) . . ?
W102 O119 W106 175(2) . . ?
W103 O120 W107 175(2) . . ?
W104 O121 W108 170.0(19) . . ?
W105 O122 W109 178(2) . . ?
W106 O123 W109 118.8(16) . . ?
W107 O124 W106 120.2(17) . . ?
W108 O125 W107 120.0(17) . . ?
W109 O126 W108 117.4(16) . . ?
W106 O127 W110 116.6(18) . . ?
W110 O128 W107 114.1(16) . . ?
W108 O129 W110 122.8(16) . . ?
W109 O130 W110 115.0(17) . . ?
W101 O131 W102 102.0(12) . . ?
W101 O131 W105 99.5(13) . . ?
W102 O131 W105 93.4(13) . . ?
W101 O131 W103 95.3(13) . . ?
W102 O131 W103 90.6(12) . . ?
W105 O131 W103 163.5(14) . . ?
W101 O131 W104 93.9(13) . . ?
W102 O131 W104 163.7(15) . . ?
W105 O131 W104 87.2(11) . . ?
W103 O131 W104 84.5(10) . . ?
W106 O132 W110 93.8(13) . . ?
W106 O132 W109 92.1(12) . . ?
W110 O132 W109 93.5(12) . . ?
W106 O132 W107 91.0(12) . . ?
W110 O132 W107 92.4(12) . . ?
W109 O132 W107 173.1(17) . . ?
W106 O132 W108 175.8(16) . . ?
W110 O132 W108 90.3(10) . . ?
W109 O132 W108 88.6(11) . . ?
W107 O132 W108 87.8(11) . . ?
W301 O306 W302 120.2(17) . . ?
W301 O307 W303 113.3(17) . . ?
W302 O308 W303 119.9(18) . . ?
W303 O309 W304 113.4(16) . 2_565 ?
W302 O310 W304 174.3(18) . . ?
W303 O311 W305 177.2(19) . . ?
W305 O312 W304 123.3(19) . . ?
W305 O313 W302 115.3(16) . 2_565 ?
W301 O314 W304 124.9(18) 2_565 . ?
W305 O315 W301 115.7(18) . 2_565 ?
W301 O316 W305 98.6(14) . 2_565 ?
W301 O316 W302 99.3(13) . . ?
W305 O316 W302 91.3(11) 2_565 . ?
W301 O316 W303 96.4(14) . . ?
W305 O316 W303 164.9(17) 2_565 . ?
W302 O316 W303 88.7(12) . . ?
W301 O316 W304 95.7(12) . 2_565 ?
W305 O316 W304 89.4(12) 2_565 2_565 ?
W302 O316 W304 164.8(17) . 2_565 ?
W303 O316 W304 86.7(11) . 2_565 ?
W203 O206 W201 113.4(19) . . ?
W202 O207 W201 110(2) . . ?
W204 O208 W201 114(2) 2_576 . ?
W203 O209 W202 114(2) . . ?
W204 O210 W203 109.9(19) 2_576 . ?
W204 O211 W202 175(2) . . ?
W203 O212 W205 175(2) . . ?
W204 O213 W205 117(2) . . ?
W205 O214 W202 107.0(18) . 2_576 ?
W205 O215 W201 112.5(19) . 2_576 ?
W201 O216 W202 94.2(7) . . ?
W201 O216 W203 93.8(7) . . ?
W202 O216 W203 92.3(7) . . ?
W201 O216 W205 91.4(6) . 2_576 ?
W202 O216 W205 90.4(6) . 2_576 ?
W203 O216 W205 173.9(10) . 2_576 ?
W201 O216 W204 90.5(6) . 2_576 ?
W202 O216 W204 174.8(9) . 2_576 ?
W203 O216 W204 89.5(6) . 2_576 ?
W205 O216 W204 87.4(6) 2_576 2_576 ?
N11 C15 C16 96(3) . . ?
N12 C16 C15 113(4) . . ?
C26 C25 N21 109(5) . . ?
C101 N101 C105 120 . . ?
C101 N101 Pd1 117.8(18) . . ?
C105 N101 Pd1 122.1(18) . . ?
C102 C101 N101 120 . . ?
C101 C102 C103 120 . . ?
C104 C103 C102 120 . . ?
C104 C103 C413 110(3) . . ?
C102 C103 C413 130(2) . . ?
C103 C104 C105 120 . . ?
C104 C105 N101 120 . . ?
C411 N411 C415 120 . . ?
C411 N411 Pd4 114.0(18) . . ?
C415 N411 Pd4 126.0(18) . . ?
N411 C411 C412 120 . . ?
C413 C412 C411 120 . . ?
C412 C413 C414 120 . . ?
C412 C413 C103 115(2) . . ?
C414 C413 C103 125(2) . . ?
C415 C414 C413 120 . . ?
C414 C415 N411 120 . . ?
C46 C45 N41 104(5) . . ?
C45 C46 N42 107(5) . . ?
C401 N401 C405 120 . . ?
C401 N401 Pd4 111(2) . . ?
C405 N401 Pd4 129(2) . . ?
C402 C401 N401 120 . . ?
C403 C402 C401 120 . . ?
C402 C403 C404 120 . . ?
C402 C403 C313 117(3) . . ?
C404 C403 C313 123(3) . . ?
C405 C404 C403 120 . . ?
C404 C405 N401 120 . . ?
C311 N311 C315 120 . . ?
C311 N311 Pd3 118(2) . . ?
C315 N311 Pd3 122(2) . . ?
C312 C311 N311 120 . . ?
C313 C312 C311 120 . . ?
C312 C313 C314 120 . . ?
C312 C313 C403 122(3) . . ?
C314 C313 C403 118(3) . . ?
C315 C314 C313 120 . . ?
C314 C315 N311 120 . . ?
C301 N301 C305 120 . . ?
C301 N301 Pd3 117(3) . . ?
C305 N301 Pd3 122(3) . . ?
C302 C301 N301 120 . . ?
C301 C302 C303 120 . . ?
C304 C303 C302 120 . . ?
C304 C303 C213 121(4) . . ?
C302 C303 C213 119(4) . . ?
C303 C304 C305 120 . . ?
C304 C305 N301 120 . . ?
C211 N211 C215 120 . . ?
C211 N211 Pd2 132(3) . . ?
C215 N211 Pd2 107(3) . . ?
C212 C211 N211 120 . . ?
C213 C212 C211 120 . . ?
C212 C213 C214 120 . . ?
C212 C213 C303 113(4) . . ?
C214 C213 C303 127(4) . . ?
C215 C214 C213 120 . . ?
C214 C215 N211 120 . . ?
C111 N111 C115 120 . . ?
C111 N111 Pd1 117.0(17) . . ?
C115 N111 Pd1 122.9(17) . . ?
C112 C111 N111 120 . . ?
C113 C112 C111 120 . . ?
C112 C113 C114 120 . . ?
C112 C113 C203 122(2) . . ?
C114 C113 C203 118(2) . . ?
C115 C114 C113 120 . . ?
C114 C115 N111 120 . . ?
C201 N201 C205 120 . . ?
C201 N201 Pd2 125.0(17) . . ?
C205 N201 Pd2 114.2(16) . . ?
C202 C201 N201 120 . . ?
C203 C202 C201 120 . . ?
C202 C203 C204 120 . . ?
C202 C203 C113 118(2) . . ?
C204 C203 C113 122(2) . . ?
C203 C204 C205 120 . . ?
C204 C205 N201 120 . . ?
C36A C35 C36B 52(6) . . ?
C36A C35 N31 90(6) . . ?
C36B C35 N31 142(6) . . ?
C35 C36A C36B 81(7) . . ?
C35 C36A N32 109(7) . . ?
C36B C36A N32 96(7) . . ?
C36A C36B C35 47(5) . . ?
C25 C26 N22 95(4) . . ?
C12 N11 C11 106(4) . . ?
C12 N11 C15 115(4) . . ?
C11 N11 C15 103(4) . . ?
C12 N11 Pd1 106(3) . . ?
C11 N11 Pd1 119(3) . . ?
C15 N11 Pd1 107(3) . . ?
C14 N12 C13 110(4) . . ?
C14 N12 C16 107(4) . . ?
C13 N12 C16 111(4) . . ?
C14 N12 Pd1 124(3) . . ?
C13 N12 Pd1 105(3) . . ?
C16 N12 Pd1 100(3) . . ?
C21 N21 C22 116(5) . . ?
C21 N21 C25 112(5) . . ?
C22 N21 C25 116(5) . . ?
C21 N21 Pd2 109(3) . . ?
C22 N21 Pd2 106(3) . . ?
C25 N21 Pd2 96(3) . . ?
C42 N41 C41 106(5) . . ?
C42 N41 C45 115(5) . . ?
C41 N41 C45 110(5) . . ?
C42 N41 Pd4 111(4) . . ?
C41 N41 Pd4 110(4) . . ?
C45 N41 Pd4 104(3) . . ?
C34 N32 C33 112(5) . . ?
C34 N32 C36A 125(5) . . ?
C33 N32 C36A 105(4) . . ?
C34 N32 Pd3 109(4) . . ?
C33 N32 Pd3 115(3) . . ?
C36A N32 Pd3 89(4) . . ?
C31 N31 C32 112(2) . . ?
C31 N31 C35 114(4) . . ?
C32 N31 C35 98(4) . . ?
C31 N31 Pd3 106(3) . . ?
C32 N31 Pd3 126(4) . . ?
C35 N31 Pd3 100(3) . . ?
C24 N22 C23 122(5) . . ?
C24 N22 C26 96(5) . . ?
C23 N22 C26 108(5) . . ?
C24 N22 Pd2 126(5) . . ?
C23 N22 Pd2 97(3) . . ?
C26 N22 Pd2 107(3) . . ?
C44 N42 C43 108(5) . . ?
C44 N42 C46 117(5) . . ?
C43 N42 C46 116(5) . . ?
C44 N42 Pd4 105(4) . . ?
C43 N42 Pd4 109(4) . . ?
C46 N42 Pd4 102(3) . . ?

loop_
_geom_bond_atom_site_label_1
_geom_bond_atom_site_label_2
_geom_bond_distance
_geom_bond_site_symmetry_2
_geom_bond_publ_flag
W205 O205 1.68(4) . ?
W205 O215 1.88(4) . ?
W205 O212 1.892(9) . ?
W205 O214 2.02(4) . ?
W205 O213 2.02(4) . ?
W205 O216 2.353(18) 2_576 ?
W202 O202 1.74(4) . ?
W202 O209 1.94(2) . ?
W202 O207 1.96(4) . ?
W202 O214 2.05(4) 2_576 ?
W202 O211 2.08(5) . ?
W202 O216 2.253(19) . ?
W106 O106 1.69(3) . ?
W106 O127 1.74(3) . ?
W106 O123 1.81(3) . ?
W106 O124 1.90(3) . ?
W106 O119 1.925(10) . ?
W106 O132 2.22(3) . ?
W103 O103 1.68(3) . ?
W103 O116 1.79(3) . ?
W103 O120 1.891(10) . ?
W103 O112 2.03(3) . ?
W103 O117 2.04(3) . ?
W103 O131 2.40(3) . ?
W201 O201 1.60(5) . ?
W201 O206 2.00(4) . ?
W201 O208 2.03(4) . ?
W201 O215 2.07(4) 2_576 ?
W201 O207 2.07(4) . ?
W201 O216 2.242(18) . ?
W108 O129 1.71(3) . ?
W108 O108 1.79(3) . ?
W108 O125 1.82(3) . ?
W108 O126 1.92(3) . ?
W108 O121 1.932(10) . ?
W108 O132 2.37(3) . ?
W104 O104 1.68(3) . ?
W104 O117 1.84(3) . ?
W104 O121 1.876(10) . ?
W104 O118 1.88(3) . ?
W104 O113 1.92(3) . ?
W104 O131 2.47(3) . ?
W303 O303 1.64(4) . ?
W303 O309 1.77(3) . ?
W303 O311 1.84(4) . ?
W303 O308 2.00(3) . ?
W303 O307 2.09(4) . ?
W303 O316 2.38(4) . ?
W302 O302 1.63(3) . ?
W302 O310 1.76(3) . ?
W302 O308 1.78(4) . ?
W302 O313 2.05(4) 2_565 ?
W302 O306 2.07(3) . ?
W302 O316 2.30(3) . ?
W109 O109 1.63(3) . ?
W109 O126 1.89(3) . ?
W109 O122 1.895(10) . ?
W109 O130 1.89(3) . ?
W109 O123 1.96(3) . ?
W109 O132 2.29(3) . ?
W102 O102 1.66(3) . ?
W102 O119 1.884(10) . ?
W102 O115 1.93(3) . ?
W102 O111 2.01(3) . ?
W102 O131 2.20(3) . ?
W102 O116 2.22(3) . ?
W203 O203 1.75(4) . ?
W203 O212 1.885(9) . ?
W203 O209 1.94(3) . ?
W203 O206 1.95(4) . ?
W203 O210 2.04(4) . ?
W203 O216 2.283(18) . ?
W107 O107 1.77(3) . ?
W107 O124 1.85(3) . ?
W107 O120 1.891(10) . ?
W107 O125 1.95(3) . ?
W107 O128 2.03(3) . ?
W107 O132 2.34(3) . ?
W204 O204 1.66(4) . ?
W204 O211 1.72(4) . ?
W204 O213 1.80(4) . ?
W204 O208 1.86(4) 2_576 ?
W204 O210 1.96(4) 2_576 ?
W204 O216 2.371(19) 2_576 ?
W301 O301 1.69(4) . ?
W301 O314 1.76(3) 2_565 ?
W301 O306 1.75(3) . ?
W301 O307 1.86(4) . ?
W301 O315 1.97(4) 2_565 ?
W301 O316 2.05(3) . ?
W304 O304 1.67(3) . ?
W304 O312 1.92(3) . ?
W304 O314 1.96(4) . ?
W304 O310 2.01(3) . ?
W304 O309 2.14(4) 2_565 ?
W304 O316 2.39(3) 2_565 ?
W105 O105 1.67(3) . ?
W105 O122 1.875(10) . ?
W105 O115 1.87(3) . ?
W105 O114 1.90(3) . ?
W105 O118 2.03(3) . ?
W105 O131 2.29(3) . ?
W305 O305 1.66(4) . ?
W305 O312 1.81(3) . ?
W305 O313 1.83(3) . ?
W305 O315 1.91(4) . ?
W305 O311 1.94(4) . ?
W305 O316 2.28(4) 2_565 ?
W110 O110 1.72(3) . ?
W110 O128 1.92(3) . ?
W110 O129 2.02(3) . ?
W110 O130 2.03(3) . ?
W110 O127 2.09(3) . ?
W110 O132 2.25(3) . ?
W101 O101 1.56(3) . ?
W101 O111 1.77(3) . ?
W101 O114 1.89(3) . ?
W101 O112 1.94(3) . ?
W101 O113 1.95(3) . ?
W101 O131 2.04(3) . ?
Pd1 N111 2.02(2) . ?
Pd1 N101 2.02(2) . ?
Pd1 N12 2.05(4) . ?
Pd1 N11 2.06(4) . ?
Pd3 N301 2.07(3) . ?
Pd3 N311 2.05(3) . ?
Pd3 N31 2.09(4) . ?
Pd3 N32 2.17(5) . ?
Pd4 N401 2.00(2) . ?
Pd4 N411 2.02(2) . ?
Pd4 N42 2.15(5) . ?
Pd4 N41 2.19(5) . ?
Pd2 N201 2.08(2) . ?
Pd2 N22 2.10(5) . ?
Pd2 N21 2.125(19) . ?
Pd2 N211 2.06(3) . ?
O309 W304 2.14(4) 2_565 ?
O313 W302 2.05(4) 2_565 ?
O314 W301 1.76(3) 2_565 ?
O315 W301 1.97(4) 2_565 ?
O316 W305 2.28(4) 2_565 ?
O316 W304 2.39(3) 2_565 ?
O208 W204 1.86(4) 2_576 ?
O210 W204 1.96(4) 2_576 ?
O214 W202 2.05(4) 2_576 ?
O215 W201 2.07(4) 2_576 ?
O216 W205 2.353(18) 2_576 ?
O216 W204 2.371(19) 2_576 ?
C24 N22 1.33(6) . ?
C15 N11 1.58(6) . ?
C15 C16 1.59(7) . ?
C16 N12 1.47(6) . ?
C14 N12 1.427(19) . ?
C12 N11 1.437(19) . ?
C25 C26 1.61(7) . ?
C25 N21 1.63(7) . ?
N101 C101 1.39 . ?
N101 C105 1.39 . ?
C101 C102 1.39 . ?
C102 C103 1.39 . ?
C103 C104 1.39 . ?
C103 C413 1.54(3) . ?
C104 C105 1.39 . ?
N411 C411 1.39 . ?
N411 C415 1.39 . ?
C411 C412 1.39 . ?
C412 C413 1.39 . ?
C413 C414 1.39 . ?
C414 C415 1.39 . ?
C13 N12 1.439(19) . ?
C45 C46 1.34(7) . ?
C45 N41 1.70(2) . ?
C46 N42 1.74(7) . ?
N401 C401 1.39 . ?
N401 C405 1.39 . ?
C401 C402 1.39 . ?
C402 C403 1.39 . ?
C403 C404 1.39 . ?
C403 C313 1.57(3) . ?
C404 C405 1.39 . ?
N311 C311 1.39 . ?
N311 C315 1.39 . ?
C311 C312 1.39 . ?
C312 C313 1.39 . ?
C313 C314 1.39 . ?
C314 C315 1.39 . ?
C21 N21 1.454(19) . ?
C22 N21 1.461(19) . ?
N301 C301 1.39 . ?
N301 C305 1.39 . ?
C301 C302 1.39 . ?
C302 C303 1.39 . ?
C303 C304 1.39 . ?
C303 C213 1.52(4) . ?
C304 C305 1.39 . ?
N211 C211 1.39 . ?
N211 C215 1.39 . ?
C211 C212 1.39 . ?
C212 C213 1.39 . ?
C213 C214 1.39 . ?
C214 C215 1.39 . ?
C11 N11 1.446(19) . ?
N111 C111 1.39 . ?
N111 C115 1.39 . ?
C111 C112 1.39 . ?
C112 C113 1.39 . ?
C113 C114 1.39 . ?
C113 C203 1.49(3) . ?
C114 C115 1.39 . ?
N201 C201 1.39 . ?
N201 C205 1.39 . ?
C201 C202 1.39 . ?
C202 C203 1.39 . ?
C203 C204 1.39 . ?
C204 C205 1.39 . ?
C31 N31 1.434(19) . ?
C33 N32 1.47(6) . ?
C34 N32 1.459(19) . ?
C43 N42 1.444(19) . ?
C42 N41 1.29(6) . ?
C41 N41 1.457(19) . ?
C23 N22 1.54(7) . ?
C44 N42 1.437(19) . ?
C35 C36A 1.10(7) . ?
C35 C36B 1.50(12) . ?
C35 N31 1.70(7) . ?
C32 N31 1.442(19) . ?
C36A C36B 1.20(11) . ?
C36A N32 1.66(7) . ?
C26 N22 1.71(2) . ?

loop_
_platon_squeeze_void_nr
_platon_squeeze_void_average_x
_platon_squeeze_void_average_y
_platon_squeeze_void_average_z
_platon_squeeze_void_volume
_platon_squeeze_void_count_electrons
1 -0.007 0.001 -0.005 3941.4 5195.1
